data_7220966
loop_
_publ_author_name
'Li, Hai-Yang'
'Cao, Li-Hui'
'Wei, Yong-Li'
'Xu, Hong'
'Zang, Shuang-Quan'

_publ_section_title
;
 Construction of a series of metal--organic frameworks based on novel
 flexible ligand 4-carboxy-1-(3,5-dicarboxy-benzyl)-pyridinium chloride
 and selective d-block metal ions: crystal structures and
 photoluminescence
;
_journal_issue 33
_journal_name_full CrystEngComm
_journal_page_first 6297
_journal_paper_doi 10.1039/C5CE01008J
_journal_volume 17
_journal_year 2015
_chemical_formula_moiety 'C15 H9 N O6 Zn, H2 O '
_chemical_formula_sum 'C15 H11 N O7 Zn'
_chemical_formula_weight 382.62
_chemical_name_systematic
; 
 ? 
;
_space_group_IT_number 61
_symmetry_cell_setting orthorhombic
_symmetry_space_group_name_Hall '-P 2ac 2ab'
_symmetry_space_group_name_H-M 'P b c a'
_atom_sites_solution_hydrogens geom
_atom_sites_solution_primary direct
_atom_sites_solution_secondary difmap
_audit_creation_method SHELXL-97
_audit_update_record
;
2015-06-29 deposited with the CCDC.
2015-07-01 downloaded from the CCDC.
;
_cell_angle_alpha 90.00
_cell_angle_beta 90.00
_cell_angle_gamma 90.00
_cell_formula_units_Z 8
_cell_length_a 7.4952(2)
_cell_length_b 17.4170(5)
_cell_length_c 21.7353(5)
_cell_measurement_temperature 293(2)
_cell_volume 2837.41(13)
_computing_structure_refinement 'SHELXL-97 (Sheldrick, 1997)'
_computing_structure_solution 'SHELXS-97 (Sheldrick, 1990)'
_diffrn_ambient_temperature 293(2)
_diffrn_measured_fraction_theta_full 0.998
_diffrn_measured_fraction_theta_max 0.998
_diffrn_measurement_device_type 'Xcalibur, Eos, Gemini'
_diffrn_radiation_monochromator graphite
_diffrn_radiation_source 'fine-focus sealed tube'
_diffrn_radiation_type MoK\a
_diffrn_radiation_wavelength 0.71073
_diffrn_reflns_av_R_equivalents 0.0236
_diffrn_reflns_av_sigmaI/netI 0.0282
_diffrn_reflns_limit_h_max 8
_diffrn_reflns_limit_h_min -8
_diffrn_reflns_limit_k_max 14
_diffrn_reflns_limit_k_min -20
_diffrn_reflns_limit_l_max 25
_diffrn_reflns_limit_l_min -15
_diffrn_reflns_number 6784
_diffrn_reflns_theta_full 25.00
_diffrn_reflns_theta_max 25.00
_diffrn_reflns_theta_min 3.00
_exptl_absorpt_coefficient_mu 1.772
_exptl_absorpt_correction_T_max 1.00000
_exptl_absorpt_correction_T_min 0.86988
_exptl_absorpt_correction_type multi-scan
_exptl_crystal_colour colourless
_exptl_crystal_density_diffrn 1.791
_exptl_crystal_density_method 'not measured'
_exptl_crystal_description block
_exptl_crystal_F_000 1552
_refine_diff_density_max 0.343
_refine_diff_density_min -0.401
_refine_diff_density_rms 0.064
_refine_ls_extinction_method none
_refine_ls_goodness_of_fit_ref 1.026
_refine_ls_hydrogen_treatment constr
_refine_ls_matrix_type full
_refine_ls_number_parameters 217
_refine_ls_number_reflns 2498
_refine_ls_number_restraints 0
_refine_ls_restrained_S_all 1.026
_refine_ls_R_factor_all 0.0391
_refine_ls_R_factor_gt 0.0314
_refine_ls_shift/su_max 0.002
_refine_ls_shift/su_mean 0.000
_refine_ls_structure_factor_coef Fsqd
_refine_ls_weighting_details 'calc w=1/[\s^2^(Fo^2^)+(0.0340P)^2^+2.4737P] where P=(Fo^2^+2Fc^2^)/3'
_refine_ls_weighting_scheme calc
_refine_ls_wR_factor_gt 0.0715
_refine_ls_wR_factor_ref 0.0746
_reflns_number_gt 2141
_reflns_number_total 2498
_reflns_threshold_expression >2sigma(I)
_cod_data_source_file c5ce01008j2.cif
_cod_data_source_block 2
_cod_depositor_comments 'Adding full bibliography for 7220965--7220971.cif.'
_cod_database_code 7220966

loop_
_symmetry_equiv_pos_as_xyz
'x, y, z'
'-x+1/2, -y, z+1/2'
'x+1/2, -y+1/2, -z'
'-x, y+1/2, -z+1/2'
'-x, -y, -z'
'x-1/2, y, -z-1/2'
'-x-1/2, y-1/2, z'
'x, -y-1/2, z-1/2'

loop_
_atom_site_label
_atom_site_type_symbol
_atom_site_fract_x
_atom_site_fract_y
_atom_site_fract_z
_atom_site_U_iso_or_equiv
_atom_site_adp_type
_atom_site_occupancy
_atom_site_symmetry_multiplicity
_atom_site_calc_flag
_atom_site_refinement_flags
Zn1 Zn 0.03334(4) 1.188447(16) 0.928264(14) 0.02099(12) Uani 1 1 d .
O1 O 0.1292(3) 1.08508(11) 0.93569(10) 0.0361(5) Uani 1 1 d .
O4 O 0.3750(2) 0.75052(10) 0.99839(8) 0.0268(4) Uani 1 1 d .
O2 O 0.3660(3) 1.14170(12) 0.89641(12) 0.0500(6) Uani 1 1 d .
O6 O 0.9581(3) 0.75659(12) 0.64221(9) 0.0364(5) Uani 1 1 d .
O3 O 0.2052(3) 0.84000(11) 1.04111(10) 0.0384(5) Uani 1 1 d .
O5 O 1.0511(3) 0.66363(13) 0.70421(11) 0.0547(7) Uani 1 1 d .
N2 N 0.8940(3) 0.87817(12) 0.84548(10) 0.0226(5) Uani 1 1 d .
C1 C 0.2907(4) 1.08438(16) 0.91648(12) 0.0275(6) Uani 1 1 d .
C8 C 0.3234(3) 0.81929(14) 1.00396(12) 0.0228(6) Uani 1 1 d .
C2 C 0.3899(4) 1.00953(14) 0.92354(12) 0.0229(6) Uani 1 1 d .
C3 C 0.5642(4) 1.00264(15) 0.90246(12) 0.0242(6) Uani 1 1 d .
H4 H 0.6162 1.0427 0.8806 0.029 Uiso 1 1 calc R
C5 C 0.5818(3) 0.87554(14) 0.94520(11) 0.0206(6) Uani 1 1 d .
H5 H 0.6458 0.8306 0.9521 0.025 Uiso 1 1 calc R
C6 C 0.4076(3) 0.88181(14) 0.96625(12) 0.0194(5) Uani 1 1 d .
C7 C 0.3134(3) 0.94948(14) 0.95612(12) 0.0218(6) Uani 1 1 d .
H7 H 0.1981 0.9545 0.9713 0.026 Uiso 1 1 calc R
C4 C 0.6611(3) 0.93622(14) 0.91381(11) 0.0204(5) Uani 1 1 d .
C10 C 0.8576(4) 0.93143(16) 0.89845(12) 0.0274(6) Uani 1 1 d .
H10A H 0.9012 0.9823 0.8883 0.033 Uiso 1 1 calc R
H10B H 0.9224 0.9136 0.9343 0.033 Uiso 1 1 calc R
C11 C 0.9467(4) 0.80560(16) 0.85599(13) 0.0306(7) Uani 1 1 d .
H11 H 0.9618 0.7885 0.8962 0.037 Uiso 1 1 calc R
C16 C 0.9566(3) 0.78179(15) 0.74792(13) 0.0233(6) Uani 1 1 d .
C18 C 0.9784(4) 0.75650(17) 0.80770(13) 0.0328(7) Uani 1 1 d .
H18 H 1.0146 0.7063 0.8153 0.039 Uiso 1 1 calc R
C19 C 0.9936(4) 0.72844(17) 0.69437(13) 0.0292(6) Uani 1 1 d .
C20 C 0.9012(4) 0.85695(16) 0.73829(12) 0.0288(6) Uani 1 1 d .
H20 H 0.8851 0.8753 0.6985 0.035 Uiso 1 1 calc R
C22 C 0.8706(4) 0.90394(16) 0.78766(12) 0.0295(6) Uani 1 1 d .
H22 H 0.8332 0.9542 0.7812 0.035 Uiso 1 1 calc R
O1W O 0.2933(5) 0.55010(19) 0.7641(2) 0.1427(18) Uani 1 1 d .
H1WA H 0.3982 0.5657 0.7560 0.171 Uiso 1 1 d R
H1WB H 0.2221 0.5816 0.7471 0.214 Uiso 1 1 d R

loop_
_atom_site_aniso_label
_atom_site_aniso_U_11
_atom_site_aniso_U_22
_atom_site_aniso_U_33
_atom_site_aniso_U_23
_atom_site_aniso_U_13
_atom_site_aniso_U_12
Zn1 0.02591(19) 0.01536(17) 0.02171(18) 0.00254(13) 0.00384(13) 0.00099(12)
O1 0.0319(12) 0.0210(10) 0.0553(13) 0.0017(10) 0.0020(10) 0.0090(8)
O4 0.0380(11) 0.0171(9) 0.0253(9) 0.0017(8) 0.0061(9) -0.0015(8)
O2 0.0537(14) 0.0276(12) 0.0685(16) 0.0187(12) 0.0142(13) 0.0084(10)
O6 0.0593(14) 0.0294(11) 0.0206(10) -0.0058(9) 0.0058(10) -0.0061(10)
O3 0.0331(12) 0.0334(11) 0.0487(13) -0.0071(10) 0.0232(11) -0.0072(9)
O5 0.0809(19) 0.0375(13) 0.0458(14) -0.0070(12) 0.0044(13) 0.0198(12)
N2 0.0192(11) 0.0260(12) 0.0224(11) -0.0039(10) 0.0046(10) 0.0007(9)
C1 0.0338(17) 0.0229(14) 0.0257(14) -0.0022(12) -0.0021(12) 0.0067(12)
C8 0.0205(13) 0.0227(14) 0.0252(13) -0.0031(11) -0.0016(12) -0.0040(11)
C2 0.0265(14) 0.0184(13) 0.0237(13) -0.0041(11) -0.0019(12) 0.0009(11)
C3 0.0327(15) 0.0193(13) 0.0208(13) -0.0013(11) 0.0030(12) -0.0023(11)
C5 0.0236(13) 0.0151(12) 0.0229(13) -0.0054(11) -0.0001(11) 0.0034(11)
C6 0.0189(12) 0.0163(12) 0.0232(13) -0.0054(11) 0.0006(11) -0.0004(10)
C7 0.0177(12) 0.0229(13) 0.0250(13) -0.0047(11) -0.0005(11) 0.0004(11)
C4 0.0236(13) 0.0204(13) 0.0170(12) -0.0083(11) 0.0027(11) -0.0020(10)
C10 0.0252(15) 0.0326(15) 0.0245(14) -0.0119(13) 0.0069(12) -0.0049(12)
C11 0.0403(17) 0.0322(16) 0.0193(14) 0.0037(12) 0.0030(13) 0.0061(13)
C16 0.0214(14) 0.0264(14) 0.0221(13) -0.0016(12) 0.0045(12) -0.0022(11)
C18 0.0455(18) 0.0244(15) 0.0284(15) 0.0024(13) 0.0035(14) 0.0089(13)
C19 0.0296(15) 0.0291(16) 0.0291(15) -0.0049(13) 0.0079(13) -0.0049(12)
C20 0.0361(16) 0.0302(15) 0.0200(13) 0.0040(12) -0.0002(13) 0.0061(13)
C22 0.0364(17) 0.0245(14) 0.0277(14) 0.0029(12) 0.0007(13) 0.0080(12)
O1W 0.112(3) 0.087(3) 0.230(5) -0.082(3) -0.026(3) -0.012(2)

loop_
_atom_type_symbol
_atom_type_description
_atom_type_scat_dispersion_real
_atom_type_scat_dispersion_imag
_atom_type_scat_source
C C 0.0033 0.0016 'International Tables Vol C Tables 4.2.6.8 and 6.1.1.4'
H H 0.0000 0.0000 'International Tables Vol C Tables 4.2.6.8 and 6.1.1.4'
N N 0.0061 0.0033 'International Tables Vol C Tables 4.2.6.8 and 6.1.1.4'
O O 0.0106 0.0060 'International Tables Vol C Tables 4.2.6.8 and 6.1.1.4'
Zn Zn 0.2839 1.4301 'International Tables Vol C Tables 4.2.6.8 and 6.1.1.4'

loop_
_geom_angle_atom_site_label_1
_geom_angle_atom_site_label_2
_geom_angle_atom_site_label_3
_geom_angle
_geom_angle_site_symmetry_1
_geom_angle_site_symmetry_3
O6 Zn1 O1 128.31(9) 4_656 .
O6 Zn1 O3 116.79(9) 4_656 5_577
O1 Zn1 O3 94.27(9) . 5_577
O6 Zn1 O4 105.13(8) 4_656 7_665
O1 Zn1 O4 108.15(8) . 7_665
O3 Zn1 O4 101.02(8) 5_577 7_665
C1 O1 Zn1 109.33(17) . .
C8 O4 Zn1 133.88(18) . 7_655
C19 O6 Zn1 117.67(19) . 4_646
C8 O3 Zn1 141.92(18) . 5_577
C11 N2 C22 120.7(2) . .
C11 N2 C10 120.2(2) . .
C22 N2 C10 119.1(2) . .
O2 C1 O1 122.9(3) . .
O2 C1 C2 120.9(3) . .
O1 C1 C2 116.1(2) . .
O3 C8 O4 123.4(2) . .
O3 C8 C6 116.1(2) . .
O4 C8 C6 120.4(2) . .
C7 C2 C3 119.4(2) . .
C7 C2 C1 120.0(2) . .
C3 C2 C1 120.3(2) . .
C4 C3 C2 120.3(2) . .
C4 C3 H4 119.8 . .
C2 C3 H4 119.8 . .
C6 C5 C4 120.3(2) . .
C6 C5 H5 119.9 . .
C4 C5 H5 119.9 . .
C5 C6 C7 119.5(2) . .
C5 C6 C8 121.2(2) . .
C7 C6 C8 119.2(2) . .
C2 C7 C6 120.7(2) . .
C2 C7 H7 119.7 . .
C6 C7 H7 119.7 . .
C3 C4 C5 119.8(2) . .
C3 C4 C10 121.1(2) . .
C5 C4 C10 118.8(2) . .
N2 C10 C4 112.3(2) . .
N2 C10 H10A 109.1 . .
C4 C10 H10A 109.1 . .
N2 C10 H10B 109.1 . .
C4 C10 H10B 109.1 . .
H10A C10 H10B 107.9 . .
N2 C11 C18 120.4(3) . .
N2 C11 H11 119.8 . .
C18 C11 H11 119.8 . .
C18 C16 C20 118.5(3) . .
C18 C16 C19 120.4(2) . .
C20 C16 C19 121.1(2) . .
C11 C18 C16 120.0(3) . .
C11 C18 H18 120.0 . .
C16 C18 H18 120.0 . .
O5 C19 O6 126.0(3) . .
O5 C19 C16 119.6(3) . .
O6 C19 C16 114.4(2) . .
C22 C20 C16 119.7(2) . .
C22 C20 H20 120.1 . .
C16 C20 H20 120.1 . .
N2 C22 C20 120.7(2) . .
N2 C22 H22 119.6 . .
C20 C22 H22 119.6 . .
H1WA O1W H1WB 106.5 . .

loop_
_geom_bond_atom_site_label_1
_geom_bond_atom_site_label_2
_geom_bond_distance
_geom_bond_site_symmetry_2
Zn1 O6 1.9389(19) 4_656
Zn1 O1 1.9452(18) .
Zn1 O3 1.9713(19) 5_577
Zn1 O4 1.9911(19) 7_665
O1 C1 1.281(3) .
O4 C8 1.265(3) .
O4 Zn1 1.9911(18) 7_655
O2 C1 1.227(3) .
O6 C19 1.264(4) .
O6 Zn1 1.9389(19) 4_646
O3 C8 1.251(3) .
O3 Zn1 1.9713(19) 5_577
O5 C19 1.227(4) .
N2 C11 1.344(3) .
N2 C22 1.346(3) .
N2 C10 1.503(3) .
C1 C2 1.508(4) .
C8 C6 1.502(3) .
C2 C7 1.387(4) .
C2 C3 1.390(4) .
C3 C4 1.388(4) .
C3 H4 0.9300 .
C5 C6 1.388(4) .
C5 C4 1.391(4) .
C5 H5 0.9300 .
C6 C7 1.391(3) .
C7 H7 0.9300 .
C4 C10 1.513(4) .
C10 H10A 0.9700 .
C10 H10B 0.9700 .
C11 C18 1.375(4) .
C11 H11 0.9300 .
C16 C18 1.382(4) .
C16 C20 1.389(4) .
C16 C19 1.515(4) .
C18 H18 0.9300 .
C20 C22 1.369(4) .
C20 H20 0.9300 .
C22 H22 0.9300 .
O1W H1WA 0.8500 .
O1W H1WB 0.8499 .

loop_
_geom_torsion_atom_site_label_1
_geom_torsion_atom_site_label_2
_geom_torsion_atom_site_label_3
_geom_torsion_atom_site_label_4
_geom_torsion
_geom_torsion_site_symmetry_1
O6 Zn1 O1 C1 48.8(2) 4_656
O3 Zn1 O1 C1 178.17(19) 5_577
O4 Zn1 O1 C1 -78.76(19) 7_665
Zn1 O1 C1 O2 -0.7(3) .
Zn1 O1 C1 C2 175.55(18) .
Zn1 O3 C8 O4 -45.3(5) 5_577
Zn1 O3 C8 C6 136.4(3) 5_577
Zn1 O4 C8 O3 148.5(2) 7_655
Zn1 O4 C8 C6 -33.3(4) 7_655
O2 C1 C2 C7 168.6(3) .
O1 C1 C2 C7 -7.7(4) .
O2 C1 C2 C3 -5.5(4) .
O1 C1 C2 C3 178.2(2) .
C7 C2 C3 C4 0.1(4) .
C1 C2 C3 C4 174.2(2) .
C4 C5 C6 C7 -0.5(4) .
C4 C5 C6 C8 -175.8(2) .
O3 C8 C6 C5 151.2(2) .
O4 C8 C6 C5 -27.2(4) .
O3 C8 C6 C7 -24.1(4) .
O4 C8 C6 C7 157.5(2) .
C3 C2 C7 C6 -1.9(4) .
C1 C2 C7 C6 -176.0(2) .
C5 C6 C7 C2 2.1(4) .
C8 C6 C7 C2 177.5(2) .
C2 C3 C4 C5 1.5(4) .
C2 C3 C4 C10 -172.2(2) .
C6 C5 C4 C3 -1.3(4) .
C6 C5 C4 C10 172.5(2) .
C11 N2 C10 C4 -97.9(3) .
C22 N2 C10 C4 81.2(3) .
C3 C4 C10 N2 -110.5(3) .
C5 C4 C10 N2 75.8(3) .
C22 N2 C11 C18 0.3(4) .
C10 N2 C11 C18 179.4(3) .
N2 C11 C18 C16 0.2(4) .
C20 C16 C18 C11 -0.5(4) .
C19 C16 C18 C11 179.2(3) .
Zn1 O6 C19 O5 8.0(4) 4_646
Zn1 O6 C19 C16 -171.05(17) 4_646
C18 C16 C19 O5 -3.4(4) .
C20 C16 C19 O5 176.3(3) .
C18 C16 C19 O6 175.7(3) .
C20 C16 C19 O6 -4.6(4) .
C18 C16 C20 C22 0.3(4) .
C19 C16 C20 C22 -179.4(3) .
C11 N2 C22 C20 -0.5(4) .
C10 N2 C22 C20 -179.6(2) .
C16 C20 C22 N2 0.2(4) .
